data_4061760
_journal_name_full Organometallics
_journal_paper_doi 10.1021/om050625b
_journal_year 2005
_chemical_formula_sum 'C35 H48 Fe N2'
_chemical_formula_weight 552.60
_space_group_IT_number 2
_symmetry_cell_setting triclinic
_symmetry_space_group_name_Hall '-P 1'
_symmetry_space_group_name_H-M 'P -1'
_cell_angle_alpha 93.627(3)
_cell_angle_beta 93.813(3)
_cell_angle_gamma 100.643(3)
_cell_formula_units_Z 4
_cell_length_a 12.7516(7)
_cell_length_b 14.8279(8)
_cell_length_c 17.0061(9)
_cell_measurement_temperature 173(2)
_cell_volume 3143.8(3)
_diffrn_ambient_temperature 173(2)
_exptl_crystal_density_diffrn 1.168
_cod_depositor_comments
;
The following automatic conversions were performed:
'_symmetry_cell_setting' value 'Triclinic' changed to 'triclinic'
according to '/home/saulius/struct/CIF-dictionaries/cif_core.dic'
dictionary named 'cif_core.dic' version 2.4.1 from 2010-06-29.

Automatic conversion script
Id: cif_fix_enum 1527 2010-12-29 10:47:43Z saulius 
;
_cod_database_code 4061760

loop_
_symmetry_equiv_pos_as_xyz
'x, y, z'
'-x, -y, -z'

loop_
_atom_site_label
_atom_site_type_symbol
_atom_site_fract_x
_atom_site_fract_y
_atom_site_fract_z
_atom_site_U_iso_or_equiv
_atom_site_adp_type
_atom_site_occupancy
_atom_site_symmetry_multiplicity
_atom_site_calc_flag
_atom_site_refinement_flags
_atom_site_disorder_assembly
_atom_site_disorder_group
Fe1 Fe 0.27853(3) 0.06447(2) 0.29045(2) 0.02249(10) Uani 1 1 d . . .
N1 N 0.30641(15) -0.05536(13) 0.27204(11) 0.0217(4) Uani 1 1 d . . .
N2 N 0.16595(15) 0.01798(13) 0.21260(11) 0.0210(4) Uani 1 1 d . . .
C1 C 0.3625(2) 0.10518(19) 0.40077(16) 0.0357(7) Uani 1 1 d . . .
H1 H 0.390(2) 0.0674(19) 0.4381(17) 0.030(7) Uiso 1 1 d . . .
C2 C 0.4283(2) 0.13340(19) 0.34039(18) 0.0369(7) Uani 1 1 d . . .
H2 H 0.496(3) 0.114(2) 0.3336(19) 0.045(9) Uiso 1 1 d . . .
C3 C 0.3918(2) 0.18267(18) 0.27937(19) 0.0357(6) Uani 1 1 d . . .
H3 H 0.432(3) 0.197(2) 0.2379(19) 0.040(9) Uiso 1 1 d . . .
C4 C 0.2885(2) 0.20518(18) 0.28189(18) 0.0350(6) Uani 1 1 d . . .
H4 H 0.262(2) 0.2320(19) 0.2410(17) 0.029(7) Uiso 1 1 d . . .
C5 C 0.2238(2) 0.17753(18) 0.34192(16) 0.0339(6) Uani 1 1 d . . .
H5 H 0.155(2) 0.186(2) 0.3407(17) 0.033(8) Uiso 1 1 d . . .
C6 C 0.2581(2) 0.12499(19) 0.40247(16) 0.0367(6) Uani 1 1 d . . .
C7 C 0.1887(3) 0.0957(3) 0.46754(19) 0.0517(9) Uani 1 1 d . . .
H7C H 0.197(3) 0.147(3) 0.509(2) 0.066(11) Uiso 1 1 d . . .
H7B H 0.112(3) 0.073(3) 0.451(2) 0.065(12) Uiso 1 1 d . . .
H7A H 0.213(3) 0.042(3) 0.495(2) 0.061(10) Uiso 1 1 d . . .
C8 C 0.2472(2) -0.21003(18) 0.19411(19) 0.0325(6) Uani 1 1 d . . .
H8C H 0.177(3) -0.249(2) 0.2029(19) 0.046(9) Uiso 1 1 d . . .
H8B H 0.304(2) -0.227(2) 0.2253(17) 0.032(8) Uiso 1 1 d . . .
H8A H 0.262(3) -0.217(2) 0.140(2) 0.051(10) Uiso 1 1 d . . .
C9 C 0.23776(18) -0.11035(19) 0.21696(14) 0.0266(5) Uani 1 1 d . . .
C10 C 0.1591(2) -0.07093(16) 0.18408(14) 0.0232(5) Uani 1 1 d . . .
C11 C 0.0761(2) -0.1201(2) 0.12096(18) 0.0331(6) Uani 1 1 d . . .
H11C H 0.034(3) -0.079(3) 0.101(2) 0.060(11) Uiso 1 1 d . . .
H11B H 0.112(3) -0.138(2) 0.078(2) 0.052(10) Uiso 1 1 d . . .
H11A H 0.029(3) -0.174(3) 0.137(2) 0.053(10) Uiso 1 1 d . . .
C12 C 0.39932(19) -0.08620(16) 0.30456(14) 0.0233(5) Uani 1 1 d . . .
C13 C 0.3974(2) -0.12434(16) 0.37872(15) 0.0265(5) Uani 1 1 d . . .
C14 C 0.4892(2) -0.15343(19) 0.40856(17) 0.0361(6) Uani 1 1 d . . .
H14 H 0.487(2) -0.183(2) 0.4589(19) 0.039(8) Uiso 1 1 d . . .
C15 C 0.5797(2) -0.1449(2) 0.3670(2) 0.0445(8) Uani 1 1 d . . .
H15 H 0.640(3) -0.165(2) 0.386(2) 0.049(9) Uiso 1 1 d . . .
C16 C 0.5811(2) -0.1060(2) 0.2956(2) 0.0411(7) Uani 1 1 d . . .
H16 H 0.638(3) -0.101(2) 0.2662(18) 0.040(8) Uiso 1 1 d . . .
C17 C 0.4918(2) -0.07620(17) 0.26274(16) 0.0295(6) Uani 1 1 d . . .
C18 C 0.4950(3) -0.0340(2) 0.1831(2) 0.0428(7) Uani 1 1 d . . .
H18 H 0.437(3) -0.009(2) 0.1723(19) 0.047(9) Uiso 1 1 d . . .
C19 C 0.5886(4) 0.0454(3) 0.1816(3) 0.0709(12) Uani 1 1 d . . .
H19C H 0.585(3) 0.091(3) 0.223(2) 0.062(11) Uiso 1 1 d . . .
H19B H 0.658(3) 0.024(2) 0.183(2) 0.049(10) Uiso 1 1 d . . .
H19A H 0.585(3) 0.079(3) 0.130(3) 0.082(14) Uiso 1 1 d . . .
C20 C 0.4998(4) -0.1063(3) 0.1153(3) 0.0703(13) Uani 1 1 d . . .
H20C H 0.576(4) -0.119(3) 0.132(2) 0.074(13) Uiso 1 1 d . . .
H20B H 0.499(3) -0.081(3) 0.069(3) 0.066(12) Uiso 1 1 d . . .
H20A H 0.442(3) -0.157(3) 0.116(2) 0.074(13) Uiso 1 1 d . . .
C21 C 0.2983(2) -0.1373(2) 0.42406(16) 0.0356(6) Uani 1 1 d . . .
H21 H 0.257(2) -0.0987(19) 0.4040(16) 0.028(7) Uiso 1 1 d . . .
C22 C 0.3231(4) -0.1170(3) 0.51347(19) 0.0518(9) Uani 1 1 d . . .
H22C H 0.363(3) -0.055(3) 0.524(2) 0.059(11) Uiso 1 1 d . . .
H22B H 0.361(3) -0.163(3) 0.536(2) 0.055(10) Uiso 1 1 d . . .
H22A H 0.256(3) -0.120(3) 0.539(2) 0.058(11) Uiso 1 1 d . . .
C23 C 0.2326(4) -0.2348(3) 0.4070(3) 0.0550(9) Uani 1 1 d . . .
H23B H 0.177(3) -0.238(3) 0.433(3) 0.074(14) Uiso 1 1 d . . .
H23A H 0.281(4) -0.273(3) 0.419(3) 0.084(15) Uiso 1 1 d . . .
H23C H 0.208(3) -0.253(3) 0.351(2) 0.063(11) Uiso 1 1 d . . .
C24 C 0.09360(18) 0.07055(16) 0.17834(13) 0.0205(5) Uani 1 1 d . . .
C25 C 0.11921(19) 0.11704(16) 0.11074(14) 0.0228(5) Uani 1 1 d . . .
C26 C 0.0448(2) 0.16454(18) 0.07712(15) 0.0285(5) Uani 1 1 d . . .
H26 H 0.061(2) 0.196(2) 0.0334(18) 0.032(8) Uiso 1 1 d . . .
C27 C -0.0525(2) 0.16493(19) 0.10827(16) 0.0317(6) Uani 1 1 d . . .
H27 H -0.099(2) 0.198(2) 0.0880(18) 0.039(8) Uiso 1 1 d . . .
C28 C -0.0758(2) 0.12050(18) 0.17502(16) 0.0289(5) Uani 1 1 d . . .
H28 H -0.147(2) 0.1224(18) 0.1956(15) 0.024(7) Uiso 1 1 d . . .
C29 C -0.00370(19) 0.07391(16) 0.21248(14) 0.0229(5) Uani 1 1 d . . .
C30 C -0.0315(2) 0.02609(19) 0.28709(17) 0.0335(6) Uani 1 1 d . . .
H30 H 0.032(2) 0.0190(18) 0.3118(15) 0.020(6) Uiso 1 1 d . . .
C31 C -0.0854(3) 0.0848(3) 0.3438(2) 0.0470(8) Uani 1 1 d . . .
H31C H -0.041(3) 0.147(3) 0.353(2) 0.054(10) Uiso 1 1 d . . .
H31B H -0.156(3) 0.092(2) 0.327(2) 0.054(10) Uiso 1 1 d . . .
H31A H -0.086(3) 0.054(3) 0.390(2) 0.067(12) Uiso 1 1 d . . .
C32 C -0.1031(3) -0.0673(2) 0.2682(3) 0.0623(11) Uani 1 1 d . . .
H32A H -0.0689 -0.1049 0.2320 0.093 Uiso 1 1 calc R . .
H32B H -0.1721 -0.0596 0.2432 0.093 Uiso 1 1 calc R . .
H32C H -0.1148 -0.0980 0.3171 0.093 Uiso 1 1 calc R . .
C33 C 0.2245(2) 0.1158(2) 0.07355(16) 0.0329(6) Uani 1 1 d . . .
H33 H 0.266(2) 0.094(2) 0.1106(18) 0.034(8) Uiso 1 1 d . . .
C34 C 0.2069(3) 0.0560(3) -0.0045(3) 0.0630(11) Uani 1 1 d . . .
H34C H 0.275(3) 0.050(2) -0.027(2) 0.060(11) Uiso 1 1 d . . .
H34B H 0.173(4) 0.091(4) -0.043(3) 0.106(19) Uiso 1 1 d . . .
H34A H 0.170(4) -0.014(3) 0.003(3) 0.096(15) Uiso 1 1 d . . .
C35 C 0.2846(4) 0.2114(3) 0.0615(3) 0.0604(10) Uani 1 1 d . . .
H35C H 0.293(3) 0.253(3) 0.114(2) 0.067(12) Uiso 1 1 d . . .
H35B H 0.352(3) 0.206(3) 0.042(2) 0.073(12) Uiso 1 1 d . . .
H35A H 0.249(3) 0.234(2) 0.021(2) 0.057(12) Uiso 1 1 d . . .
Fe1' Fe 0.79210(3) 0.57604(2) 0.241420(19) 0.01982(10) Uani 1 1 d . . .
N1' N 0.80621(15) 0.45511(13) 0.20904(11) 0.0212(4) Uani 1 1 d . . .
N2' N 0.71849(15) 0.51377(13) 0.32052(11) 0.0194(4) Uani 1 1 d . . .
C1' C 0.7358(2) 0.70037(17) 0.24830(17) 0.0337(6) Uani 1 1 d . . .
H1' H 0.669(2) 0.7104(19) 0.2696(16) 0.028(7) Uiso 1 1 d . . .
C2' C 0.8297(2) 0.70767(17) 0.29723(17) 0.0348(6) Uani 1 1 d . . .
H2' H 0.827(2) 0.730(2) 0.3539(19) 0.046(9) Uiso 1 1 d . . .
C3' C 0.9226(2) 0.68287(18) 0.26841(17) 0.0321(6) Uani 1 1 d . . .
H3' H 0.985(2) 0.6910(19) 0.3008(16) 0.025(7) Uiso 1 1 d . . .
C4' C 0.9183(2) 0.65131(18) 0.18793(16) 0.0292(6) Uani 1 1 d . . .
H4' H 0.982(2) 0.629(2) 0.1718(17) 0.034(8) Uiso 1 1 d . . .
C5' C 0.8236(2) 0.64382(18) 0.13843(16) 0.0292(6) Uani 1 1 d . . .
H5' H 0.821(2) 0.6158(19) 0.0858(17) 0.029(7) Uiso 1 1 d . . .
C6' C 0.7295(2) 0.66691(19) 0.16788(16) 0.0325(6) Uani 1 1 d . . .
C7' C 0.6278(3) 0.6581(3) 0.1157(2) 0.0485(8) Uani 1 1 d . . .
H7D H 0.566(3) 0.646(2) 0.143(2) 0.051(10) Uiso 1 1 d . . .
H7F H 0.621(3) 0.607(3) 0.064(3) 0.088(14) Uiso 1 1 d . . .
H7E H 0.627(3) 0.719(3) 0.097(3) 0.089(14) Uiso 1 1 d . . .
C8' C 0.7692(3) 0.28842(19) 0.2417(2) 0.0457(9) Uani 1 1 d . . .
H8F H 0.800(3) 0.271(2) 0.198(2) 0.057(10) Uiso 1 1 d . . .
H8E H 0.696(4) 0.243(3) 0.240(3) 0.089(14) Uiso 1 1 d . . .
H8D H 0.815(3) 0.265(3) 0.287(3) 0.077(13) Uiso 1 1 d . . .
C9' C 0.76283(19) 0.38928(17) 0.25554(14) 0.0254(5) Uani 1 1 d . . .
C10' C 0.71417(19) 0.42187(16) 0.31853(14) 0.0224(5) Uani 1 1 d . . .
C11' C 0.6624(2) 0.35997(19) 0.37736(17) 0.0315(6) Uani 1 1 d . . .
H11F H 0.606(2) 0.314(2) 0.3515(17) 0.034(8) Uiso 1 1 d . . .
H11E H 0.721(2) 0.332(2) 0.4072(18) 0.038(8) Uiso 1 1 d . . .
H11D H 0.635(3) 0.394(2) 0.415(2) 0.049(9) Uiso 1 1 d . . .
C12' C 0.85987(19) 0.42951(16) 0.14184(13) 0.0218(5) Uani 1 1 d . . .
C13' C 0.96953(19) 0.42501(16) 0.15079(14) 0.0231(5) Uani 1 1 d . . .
C14' C 1.0189(2) 0.39977(18) 0.08417(16) 0.0293(6) Uani 1 1 d . . .
H14' H 1.088(2) 0.394(2) 0.0880(18) 0.037(8) Uiso 1 1 d . . .
C15' C 0.9624(2) 0.3784(2) 0.01154(16) 0.0353(6) Uani 1 1 d . . .
H15' H 0.994(3) 0.364(2) -0.030(2) 0.050(9) Uiso 1 1 d . . .
C16' C 0.8558(2) 0.38442(19) 0.00297(15) 0.0326(6) Uani 1 1 d . . .
H16' H 0.816(2) 0.369(2) -0.0430(19) 0.040(8) Uiso 1 1 d . . .
C17' C 0.8021(2) 0.41019(17) 0.06677(15) 0.0282(5) Uani 1 1 d . . .
C18' C 0.6845(2) 0.4162(2) 0.05602(18) 0.0421(7) Uani 1 1 d . . .
H18' H 0.673(3) 0.459(2) 0.102(2) 0.052(10) Uiso 1 1 d . . .
C19' C 0.6120(4) 0.3235(4) 0.0612(4) 0.0812(15) Uani 1 1 d . . .
H19F H 0.623(4) 0.296(3) 0.116(3) 0.097(17) Uiso 1 1 d . . .
H19E H 0.630(3) 0.279(3) 0.021(3) 0.076(14) Uiso 1 1 d . . .
H19D H 0.541(4) 0.325(3) 0.056(3) 0.107(18) Uiso 1 1 d . . .
C20' C 0.6575(4) 0.4569(4) -0.0223(2) 0.0648(12) Uani 1 1 d . . .
H20E H 0.594(3) 0.462(3) -0.019(2) 0.065(12) Uiso 1 1 d . . .
H20D H 0.702(3) 0.521(3) -0.029(2) 0.075(14) Uiso 1 1 d . . .
H20F H 0.659(4) 0.419(4) -0.065(3) 0.108(19) Uiso 1 1 d . . .
C21' C 1.0348(2) 0.44347(18) 0.23049(16) 0.0292(5) Uani 1 1 d . . .
H21' H 0.993(2) 0.4652(17) 0.2669(15) 0.018(6) Uiso 1 1 d . . .
C22' C 1.1349(3) 0.5172(3) 0.2282(2) 0.0508(9) Uani 1 1 d . . .
H22' H 1.177(3) 0.531(2) 0.279(2) 0.048(9) Uiso 1 1 d . . .
H22E H 1.115(3) 0.571(3) 0.218(3) 0.080(14) Uiso 1 1 d . . .
H22D H 1.187(4) 0.494(3) 0.197(3) 0.092(15) Uiso 1 1 d . . .
C23' C 1.0679(4) 0.3562(3) 0.2580(2) 0.0550(10) Uani 1 1 d . . .
H23E H 1.108(3) 0.329(3) 0.220(3) 0.077(14) Uiso 1 1 d . . .
H23D H 1.117(3) 0.368(2) 0.310(2) 0.057(10) Uiso 1 1 d . . .
H23F H 1.005(3) 0.311(3) 0.260(2) 0.062(12) Uiso 1 1 d . . .
C24' C 0.67236(18) 0.55817(15) 0.38325(13) 0.0197(5) Uani 1 1 d . . .
C25' C 0.56648(19) 0.57380(16) 0.37123(14) 0.0226(5) Uani 1 1 d . . .
C26' C 0.5237(2) 0.61688(18) 0.43313(15) 0.0287(5) Uani 1 1 d . . .
H26' H 0.457(2) 0.6292(18) 0.4282(15) 0.021(6) Uiso 1 1 d . . .
C27' C 0.5831(2) 0.64624(19) 0.50391(15) 0.0306(6) Uani 1 1 d . . .
H27' H 0.552(2) 0.678(2) 0.545(2) 0.047(9) Uiso 1 1 d . . .
C28' C 0.6870(2) 0.63188(18) 0.51490(15) 0.0281(5) Uani 1 1 d . . .
H28' H 0.727(2) 0.656(2) 0.5630(18) 0.035(8) Uiso 1 1 d . . .
C29' C 0.73344(19) 0.58758(16) 0.45509(14) 0.0229(5) Uani 1 1 d . . .
C30' C 0.8469(2) 0.57084(19) 0.47139(15) 0.0299(6) Uani 1 1 d . . .
H30' H 0.869(2) 0.546(2) 0.4227(18) 0.036(8) Uiso 1 1 d . . .
C31' C 0.9266(3) 0.6588(2) 0.5011(2) 0.0413(7) Uani 1 1 d . . .
H31F H 0.911(2) 0.682(2) 0.550(2) 0.043(9) Uiso 1 1 d . . .
H31E H 0.999(3) 0.649(2) 0.5089(19) 0.049(9) Uiso 1 1 d . . .
H31D H 0.924(3) 0.706(2) 0.470(2) 0.049(10) Uiso 1 1 d . . .
C32' C 0.8491(3) 0.4988(2) 0.5318(2) 0.0441(7) Uani 1 1 d . . .
H32F H 0.822(3) 0.517(2) 0.583(2) 0.057(10) Uiso 1 1 d . . .
H32E H 0.923(3) 0.491(2) 0.550(2) 0.059(10) Uiso 1 1 d . . .
H32D H 0.806(3) 0.449(3) 0.511(2) 0.056(11) Uiso 1 1 d . . .
C33' C 0.5007(2) 0.54459(18) 0.29239(15) 0.0263(5) Uani 1 1 d . . .
H33' H 0.550(2) 0.5415(17) 0.2526(15) 0.021(6) Uiso 1 1 d . . .
C34' C 0.4313(3) 0.4485(2) 0.2921(2) 0.0449(8) Uani 1 1 d . . .
H34F H 0.397(2) 0.431(2) 0.244(2) 0.037(8) Uiso 1 1 d . . .
H34E H 0.479(3) 0.407(2) 0.302(2) 0.051(10) Uiso 1 1 d . . .
H34D H 0.389(4) 0.456(3) 0.336(3) 0.092(15) Uiso 1 1 d . . .
C35' C 0.4307(2) 0.6143(2) 0.2697(2) 0.0380(7) Uani 1 1 d . . .
H35F H 0.473(3) 0.679(2) 0.2683(19) 0.046(9) Uiso 1 1 d . . .
H35E H 0.375(3) 0.613(2) 0.304(2) 0.045(9) Uiso 1 1 d . . .
H35D H 0.404(3) 0.601(2) 0.215(2) 0.057(10) Uiso 1 1 d . . .

loop_
_atom_site_aniso_label
_atom_site_aniso_U_11
_atom_site_aniso_U_22
_atom_site_aniso_U_33
_atom_site_aniso_U_23
_atom_site_aniso_U_13
_atom_site_aniso_U_12
Fe1 0.02676(19) 0.01889(18) 0.02129(18) -0.00097(13) -0.00545(13) 0.00639(14)
N1 0.0233(10) 0.0232(10) 0.0204(10) 0.0033(8) -0.0008(8) 0.0098(8)
N2 0.0228(10) 0.0224(10) 0.0196(10) 0.0031(8) -0.0011(8) 0.0095(8)
C1 0.0498(17) 0.0272(14) 0.0290(14) -0.0068(11) -0.0183(12) 0.0150(12)
C2 0.0345(15) 0.0250(14) 0.0470(17) -0.0070(12) -0.0173(13) 0.0051(12)
C3 0.0383(16) 0.0219(13) 0.0436(17) 0.0012(12) -0.0071(13) 0.0008(11)
C4 0.0457(17) 0.0182(12) 0.0381(16) -0.0004(11) -0.0170(13) 0.0064(11)
C5 0.0426(16) 0.0266(14) 0.0330(15) -0.0102(11) -0.0100(12) 0.0165(12)
C6 0.0518(17) 0.0319(15) 0.0262(14) -0.0093(11) -0.0087(12) 0.0155(13)
C7 0.070(3) 0.065(2) 0.0271(16) -0.0006(16) 0.0004(15) 0.034(2)
C8 0.0341(15) 0.0226(13) 0.0398(16) -0.0034(11) -0.0104(12) 0.0095(11)
C9 0.0145(11) 0.0412(15) 0.0184(11) -0.0104(10) 0.0000(9) -0.0047(10)
C10 0.0314(13) 0.0188(11) 0.0191(11) -0.0004(9) 0.0037(9) 0.0044(9)
C11 0.0324(14) 0.0264(14) 0.0374(16) -0.0064(12) -0.0129(12) 0.0057(12)
C12 0.0235(12) 0.0190(11) 0.0275(12) 0.0003(9) -0.0050(9) 0.0069(9)
C13 0.0341(13) 0.0192(12) 0.0257(12) -0.0007(9) -0.0080(10) 0.0085(10)
C14 0.0456(17) 0.0322(15) 0.0316(15) -0.0052(12) -0.0143(12) 0.0190(13)
C15 0.0322(15) 0.0411(17) 0.061(2) -0.0094(15) -0.0202(14) 0.0212(13)
C16 0.0240(14) 0.0354(16) 0.063(2) -0.0067(14) -0.0003(14) 0.0083(12)
C17 0.0256(13) 0.0215(12) 0.0410(15) -0.0014(11) 0.0007(11) 0.0055(10)
C18 0.0349(16) 0.0493(19) 0.0491(19) 0.0123(15) 0.0182(14) 0.0125(14)
C19 0.073(3) 0.052(2) 0.087(3) 0.014(2) 0.033(3) -0.003(2)
C20 0.084(3) 0.074(3) 0.047(2) 0.001(2) 0.023(2) -0.007(3)
C21 0.0451(17) 0.0405(16) 0.0255(14) 0.0104(12) 0.0021(12) 0.0169(13)
C22 0.077(3) 0.057(2) 0.0269(16) 0.0080(15) 0.0043(16) 0.026(2)
C23 0.053(2) 0.054(2) 0.056(2) 0.0112(18) 0.0119(19) -0.0007(18)
C24 0.0214(11) 0.0185(11) 0.0214(11) 0.0025(9) -0.0036(9) 0.0046(9)
C25 0.0247(12) 0.0220(12) 0.0203(11) 0.0001(9) -0.0030(9) 0.0031(9)
C26 0.0415(15) 0.0247(13) 0.0202(12) 0.0026(10) -0.0057(11) 0.0112(11)
C27 0.0369(15) 0.0284(14) 0.0320(14) -0.0008(11) -0.0119(11) 0.0179(12)
C28 0.0220(12) 0.0270(13) 0.0377(15) -0.0048(11) -0.0010(11) 0.0080(10)
C29 0.0241(12) 0.0158(11) 0.0286(12) 0.0002(9) 0.0025(9) 0.0034(9)
C30 0.0342(15) 0.0322(15) 0.0398(16) 0.0124(12) 0.0160(12) 0.0127(12)
C31 0.053(2) 0.052(2) 0.0459(19) 0.0163(16) 0.0252(16) 0.0240(17)
C32 0.061(2) 0.0356(18) 0.094(3) 0.0180(18) 0.042(2) 0.0027(16)
C33 0.0291(14) 0.0444(16) 0.0270(14) 0.0119(12) 0.0041(11) 0.0080(12)
C34 0.057(2) 0.078(3) 0.052(2) -0.015(2) 0.0256(19) 0.008(2)
C35 0.054(2) 0.065(3) 0.059(3) 0.019(2) 0.019(2) -0.0090(19)
Fe1' 0.02530(18) 0.01798(17) 0.01713(17) 0.00261(12) 0.00635(13) 0.00446(13)
N1' 0.0236(10) 0.0220(10) 0.0179(9) -0.0030(8) 0.0056(8) 0.0045(8)
N2' 0.0226(10) 0.0215(10) 0.0157(9) 0.0009(7) 0.0071(7) 0.0064(8)
C1' 0.0478(17) 0.0198(13) 0.0387(15) 0.0105(11) 0.0188(13) 0.0116(12)
C2' 0.0567(18) 0.0164(12) 0.0302(14) -0.0003(10) 0.0141(13) 0.0007(12)
C3' 0.0357(15) 0.0243(13) 0.0334(15) 0.0032(11) 0.0042(12) -0.0030(11)
C4' 0.0310(14) 0.0264(13) 0.0304(13) 0.0073(10) 0.0108(11) 0.0012(11)
C5' 0.0386(15) 0.0266(13) 0.0262(13) 0.0123(11) 0.0131(11) 0.0086(11)
C6' 0.0384(15) 0.0316(14) 0.0328(14) 0.0159(11) 0.0128(12) 0.0122(11)
C7' 0.0436(19) 0.067(2) 0.0437(19) 0.0269(18) 0.0073(15) 0.0249(17)
C8' 0.072(2) 0.0179(13) 0.052(2) 0.0024(13) 0.0375(18) 0.0107(14)
C9' 0.0271(12) 0.0239(12) 0.0234(12) 0.0055(10) 0.0048(10) -0.0023(10)
C10' 0.0253(12) 0.0171(11) 0.0236(12) 0.0008(9) 0.0039(9) 0.0009(9)
C11' 0.0435(16) 0.0197(13) 0.0330(14) 0.0075(11) 0.0160(13) 0.0039(12)
C12' 0.0287(12) 0.0191(11) 0.0181(11) -0.0015(9) 0.0088(9) 0.0045(9)
C13' 0.0271(12) 0.0196(11) 0.0237(12) 0.0024(9) 0.0072(10) 0.0049(9)
C14' 0.0319(14) 0.0313(14) 0.0301(14) 0.0068(11) 0.0153(11) 0.0137(11)
C15' 0.0518(17) 0.0378(15) 0.0237(13) 0.0046(11) 0.0196(12) 0.0211(13)
C16' 0.0493(17) 0.0332(15) 0.0167(12) -0.0024(10) 0.0023(11) 0.0132(12)
C17' 0.0345(14) 0.0265(13) 0.0224(12) -0.0053(10) 0.0026(10) 0.0048(11)
C18' 0.0316(15) 0.058(2) 0.0333(15) -0.0115(14) -0.0013(12) 0.0072(14)
C19' 0.042(2) 0.086(4) 0.100(4) -0.008(3) -0.003(2) -0.018(2)
C20' 0.045(2) 0.110(4) 0.041(2) -0.008(2) -0.0124(17) 0.030(2)
C21' 0.0286(13) 0.0303(14) 0.0287(13) -0.0003(11) 0.0021(11) 0.0067(11)
C22' 0.0347(17) 0.052(2) 0.061(2) 0.0155(18) -0.0142(16) -0.0019(15)
C23' 0.085(3) 0.042(2) 0.0364(18) 0.0057(15) -0.0209(19) 0.016(2)
C24' 0.0252(12) 0.0171(11) 0.0176(11) 0.0005(8) 0.0087(9) 0.0038(9)
C25' 0.0267(12) 0.0212(12) 0.0208(11) 0.0048(9) 0.0073(9) 0.0041(9)
C26' 0.0279(13) 0.0327(14) 0.0294(13) 0.0043(11) 0.0109(11) 0.0121(11)
C27' 0.0391(15) 0.0327(14) 0.0244(13) -0.0007(11) 0.0149(11) 0.0148(12)
C28' 0.0362(14) 0.0292(13) 0.0202(12) -0.0013(10) 0.0080(11) 0.0083(11)
C29' 0.0272(12) 0.0219(12) 0.0202(11) 0.0000(9) 0.0068(9) 0.0052(9)
C30' 0.0297(13) 0.0388(15) 0.0222(13) -0.0028(11) 0.0036(10) 0.0098(11)
C31' 0.0333(16) 0.0468(19) 0.0414(18) 0.0007(15) -0.0001(13) 0.0033(14)
C32' 0.0465(19) 0.0431(19) 0.0435(19) 0.0043(15) -0.0078(15) 0.0144(15)
C33' 0.0259(12) 0.0292(13) 0.0248(13) 0.0017(10) 0.0056(10) 0.0063(10)
C34' 0.050(2) 0.0375(17) 0.0405(19) 0.0025(14) -0.0109(16) -0.0034(15)
C35' 0.0325(15) 0.0443(18) 0.0388(17) 0.0044(14) -0.0015(13) 0.0122(13)

loop_
_geom_bond_atom_site_label_1
_geom_bond_atom_site_label_2
_geom_bond_distance
_geom_bond_site_symmetry_2
_geom_bond_publ_flag
Fe1 N2 1.8855(19) . ?
Fe1 N1 1.8866(19) . ?
Fe1 C4 2.082(3) . ?
Fe1 C3 2.083(3) . ?
Fe1 C2 2.090(3) . ?
Fe1 C1 2.093(3) . ?
Fe1 C5 2.095(3) . ?
Fe1 C6 2.107(3) . ?
N1 C9 1.356(3) . ?
N1 C12 1.437(3) . ?
N2 C10 1.361(3) . ?
N2 C24 1.432(3) . ?
C1 C2 1.405(5) . ?
C1 C6 1.417(4) . ?
C2 C3 1.409(4) . ?
C3 C4 1.421(4) . ?
C4 C5 1.389(4) . ?
C5 C6 1.423(4) . ?
C6 C7 1.499(5) . ?
C8 C9 1.533(4) . ?
C9 C10 1.358(4) . ?
C10 C11 1.507(3) . ?
C12 C17 1.406(3) . ?
C12 C13 1.414(3) . ?
C13 C14 1.396(4) . ?
C13 C21 1.513(4) . ?
C14 C15 1.383(5) . ?
C15 C16 1.377(5) . ?
C16 C17 1.392(4) . ?
C17 C18 1.527(4) . ?
C18 C19 1.518(5) . ?
C18 C20 1.536(5) . ?
C21 C23 1.531(5) . ?
C21 C22 1.532(4) . ?
C24 C25 1.404(3) . ?
C24 C29 1.412(3) . ?
C25 C26 1.396(3) . ?
C25 C33 1.525(3) . ?
C26 C27 1.382(4) . ?
C27 C28 1.371(4) . ?
C28 C29 1.393(3) . ?
C29 C30 1.523(4) . ?
C30 C32 1.515(4) . ?
C30 C31 1.537(4) . ?
C33 C35 1.516(5) . ?
C33 C34 1.529(5) . ?
Fe1' N2' 1.8835(18) . ?
Fe1' N1' 1.8864(19) . ?
Fe1' C2' 2.074(3) . ?
Fe1' C3' 2.079(3) . ?
Fe1' C4' 2.079(2) . ?
Fe1' C1' 2.098(3) . ?
Fe1' C5' 2.099(2) . ?
Fe1' C6' 2.120(3) . ?
N1' C9' 1.357(3) . ?
N1' C12' 1.437(3) . ?
N2' C10' 1.352(3) . ?
N2' C24' 1.434(3) . ?
C1' C2' 1.396(4) . ?
C1' C6' 1.417(4) . ?
C2' C3' 1.412(4) . ?
C3' C4' 1.412(4) . ?
C4' C5' 1.408(4) . ?
C5' C6' 1.420(4) . ?
C6' C7' 1.502(4) . ?
C8' C9' 1.517(4) . ?
C9' C10' 1.378(3) . ?
C10' C11' 1.503(3) . ?
C12' C13' 1.411(3) . ?
C12' C17' 1.416(3) . ?
C13' C14' 1.396(3) . ?
C13' C21' 1.524(4) . ?
C14' C15' 1.376(4) . ?
C15' C16' 1.378(4) . ?
C16' C17' 1.391(3) . ?
C17' C18' 1.517(4) . ?
C18' C19' 1.520(6) . ?
C18' C20' 1.541(5) . ?
C21' C22' 1.524(4) . ?
C21' C23' 1.524(4) . ?
C24' C29' 1.404(3) . ?
C24' C25' 1.415(3) . ?
C25' C26' 1.390(3) . ?
C25' C33' 1.527(3) . ?
C26' C27' 1.379(4) . ?
C27' C28' 1.383(4) . ?
C28' C29' 1.399(3) . ?
C29' C30' 1.523(3) . ?
C30' C32' 1.531(4) . ?
C30' C31' 1.533(4) . ?
C33' C34' 1.532(4) . ?
C33' C35' 1.536(4) . ?
